data_1562717
loop_
_publ_author_name
'Chi, Ying-Nan'
'Cui, Feng-Yun'
'Lin, Zheng-Guo'
'Xu, Yan'
'Ma, Xiao-Yu'
'Shen, Pan-Pan'
'Huang, Kun-Lin'
'Hu, Chang-Wen'

_publ_section_title
;
 Assembly of Cu/Ag-quinoxaline-polyoxotungstate hybrids: Influence of
 Keggin and Wells--Dawson polyanions on the structure
;
_journal_name_full 'Journal of Solid State Chemistry'
_journal_page_first 230
_journal_page_last 239
_journal_paper_doi 10.1016/j.jssc.2012.12.032
_journal_volume 199
_journal_year 2013
_chemical_formula_sum 'C96 H0 Ag12 N24 O140 P4 W36'
_chemical_formula_weight 11765.76
_space_group_IT_number 63
_space_group_name_Hall '-C 2c 2'
_space_group_name_H-M_alt 'C m c m'
_symmetry_cell_setting orthorhombic
_symmetry_space_group_name_H-M 'C m c m'
_atom_sites_solution_primary direct
_atom_sites_solution_secondary difmap
_audit_creation_method SHELXL-97
_cell_angle_alpha 90.00
_cell_angle_beta 90.00
_cell_angle_gamma 90.00
_cell_formula_units_Z 2
_cell_length_a 14.054(3)
_cell_length_b 27.204(5)
_cell_length_c 25.591(5)
_cell_measurement_temperature 293(2)
_cell_volume 9784(3)
_computing_structure_refinement 'SHELXL-97 (Sheldrick, 1997)'
_computing_structure_solution 'SHELXS-97 (Sheldrick, 1990)'
_diffrn_ambient_temperature 293(2)
_diffrn_measured_fraction_theta_full 1.000
_diffrn_measured_fraction_theta_max 1.000
_diffrn_radiation_monochromator graphite
_diffrn_radiation_source 'fine-focus sealed tube'
_diffrn_radiation_type MoK\a
_diffrn_radiation_wavelength 0.71073
_diffrn_reflns_av_R_equivalents 0.0872
_diffrn_reflns_av_sigmaI/netI 0.0567
_diffrn_reflns_limit_h_max 16
_diffrn_reflns_limit_h_min -15
_diffrn_reflns_limit_k_max 32
_diffrn_reflns_limit_k_min -29
_diffrn_reflns_limit_l_max 16
_diffrn_reflns_limit_l_min -30
_diffrn_reflns_number 25577
_diffrn_reflns_theta_full 25.02
_diffrn_reflns_theta_max 25.02
_diffrn_reflns_theta_min 1.50
_exptl_absorpt_coefficient_mu 22.373
_exptl_absorpt_correction_T_max 0.0943
_exptl_absorpt_correction_T_min 0.0527
_exptl_absorpt_correction_type multi-scan
_exptl_absorpt_process_details sadabs
_exptl_crystal_colour red
_exptl_crystal_density_diffrn 3.994
_exptl_crystal_density_method 'not measured'
_exptl_crystal_description block
_exptl_crystal_F_000 10300
_exptl_crystal_size_max 0.32
_exptl_crystal_size_mid 0.28
_exptl_crystal_size_min 0.20
_refine_diff_density_max 3.544
_refine_diff_density_min -2.978
_refine_diff_density_rms 0.457
_refine_ls_extinction_method none
_refine_ls_goodness_of_fit_ref 1.171
_refine_ls_matrix_type full
_refine_ls_number_parameters 414
_refine_ls_number_reflns 4626
_refine_ls_number_restraints 939
_refine_ls_restrained_S_all 1.088
_refine_ls_R_factor_all 0.1053
_refine_ls_R_factor_gt 0.0732
_refine_ls_shift/su_max 0.000
_refine_ls_shift/su_mean 0.000
_refine_ls_structure_factor_coef Fsqd
_refine_ls_weighting_details 'calc w=1/[\s^2^(Fo^2^)+(0.0720P)^2^+1678.2910P] where P=(Fo^2^+2Fc^2^)/3'
_refine_ls_weighting_scheme calc
_refine_ls_wR_factor_gt 0.1885
_refine_ls_wR_factor_ref 0.2119
_reflns_number_gt 3262
_reflns_number_total 4626
_reflns_threshold_expression >2sigma(I)
_cod_data_source_file JSSC-2013-199-230.cif
_cod_data_source_block compound-4
_cod_depositor_comments
;
The following automatic conversions were performed:

data item '_symmetry_cell_setting' value 'Orthorhombic' was changed
to 'orthorhombic' in accordance with the built-in table derived from
the CIF Core dictionary named 'cif_core.dic' version 2.4.5 last
updated on 2014-11-21.

Automatic conversion script
Id: cif_fix_values 8369 2020-08-20 11:38:08Z andrius 
;
_cod_original_sg_symbol_H-M Cmcm
_cod_database_code 1562717

loop_
_symmetry_equiv_pos_as_xyz
'x, y, z'
'-x, -y, z+1/2'
'x, -y, -z'
'-x, y, -z+1/2'
'x+1/2, y+1/2, z'
'-x+1/2, -y+1/2, z+1/2'
'x+1/2, -y+1/2, -z'
'-x+1/2, y+1/2, -z+1/2'
'-x, -y, -z'
'x, y, -z-1/2'
'-x, y, z'
'x, -y, z-1/2'
'-x+1/2, -y+1/2, -z'
'x+1/2, y+1/2, -z-1/2'
'-x+1/2, y+1/2, z'
'x+1/2, -y+1/2, z-1/2'

loop_
_atom_site_label
_atom_site_type_symbol
_atom_site_fract_x
_atom_site_fract_y
_atom_site_fract_z
_atom_site_U_iso_or_equiv
_atom_site_adp_type
_atom_site_occupancy
_atom_site_symmetry_multiplicity
_atom_site_calc_flag
_atom_site_refinement_flags
_atom_site_disorder_assembly
_atom_site_disorder_group
Ag1 Ag 0.24993(18) 0.12301(15) 0.08585(18) 0.1061(13) Uani 1 1 d . . .
Ag2 Ag 0.2239(9) 0.1476(5) 0.2500 0.096(5) Uani 0.48(2) 2 d SP A 1
Ag2' Ag 0.2755(10) 0.1087(7) 0.2500 0.150(8) Uani 0.52(2) 2 d SP A 2
C1 C 0.4479(18) 0.1703(9) 0.0994(12) 0.051(5) Uani 1 1 d DU . .
C2 C 0.399(2) 0.2147(8) 0.1069(13) 0.057(4) Uani 1 1 d DU . .
C3 C 0.052(2) 0.1575(11) 0.0765(15) 0.069(5) Uani 1 1 d DU . .
C4 C 0.054(2) 0.0732(10) 0.0899(19) 0.084(6) Uani 1 1 d DU . .
C5 C 0.100(3) 0.0272(12) 0.090(2) 0.089(6) Uani 1 1 d DU . .
C6 C 0.451(2) 0.2574(11) 0.1157(15) 0.067(4) Uani 1 1 d DU . .
C7 C 0.398(3) 0.2352(13) 0.2500 0.063(4) Uani 1 2 d SDU . .
C8 C 0.449(3) 0.1912(13) 0.2500 0.065(6) Uani 1 2 d SDU . .
C9 C 0.453(3) 0.2778(15) 0.2500 0.063(5) Uani 1 2 d SDU . .
C10 C 0.052(4) -0.0252(19) 0.2500 0.099(7) Uani 1 2 d SDU . .
C11 C 0.098(4) 0.0207(16) 0.2500 0.095(6) Uani 1 2 d SDU . .
C12 C 0.053(3) 0.0665(15) 0.2500 0.090(6) Uani 1 2 d SDU . .
C13 C 0.038(3) 0.1462(17) 0.2500 0.079(6) Uani 1 2 d SDU . .
C14 C 0.448(3) 0.1143(17) 0.2500 0.077(7) Uani 1 2 d SDU . .
C15 C 0.4507(19) 0.0870(9) 0.0816(11) 0.048(5) Uani 1 1 d DU . .
C16 C 0.060(5) -0.016(2) 0.069(3) 0.088(7) Uani 0.51(6) 1 d PDU . 1
C16' C 0.054(5) -0.004(3) 0.125(3) 0.090(6) Uani 0.49(6) 1 d PDU . 2
N1 N 0.098(3) 0.1090(14) 0.2500 0.092(7) Uani 1 2 d SDU . .
N2 N 0.391(3) 0.1528(13) 0.2500 0.072(6) Uani 1 2 d SDU . .
N3 N 0.4033(16) 0.1281(7) 0.0917(10) 0.052(4) Uani 1 1 d DU . .
N4 N 0.098(2) 0.1163(9) 0.0854(14) 0.079(5) Uani 1 1 d DU . .
O1 O -0.1967(14) 0.4332(7) 0.0113(8) 0.050(5) Uani 1 1 d U . .
O2 O 0.1915(13) 0.5382(6) 0.1656(8) 0.050(5) Uani 1 1 d U . .
O3 O 0.1123(12) 0.4645(6) 0.1061(7) 0.038(3) Uani 1 1 d U . .
O4 O 0.0000 0.4373(11) 0.052(2) 0.017(4) Uani 0.68(8) 2 d SPU . 1
O5 O 0.2056(13) 0.3820(6) 0.1061(7) 0.042(3) Uani 1 1 d U . .
O6 O -0.0945(19) 0.3466(10) 0.0289(12) 0.009(3) Uani 0.45(2) 1 d PU . 1
O7 O 0.2443(13) 0.3010(7) 0.1656(8) 0.050(3) Uani 1 1 d U . .
O8 O 0.3700(12) 0.3818(6) 0.1641(7) 0.041(4) Uani 1 1 d U . .
O9 O 0.1756(13) 0.2074(7) 0.1649(9) 0.053(4) Uani 1 1 d U . .
O10 O 0.0000 0.2543(10) 0.1899(12) 0.051(4) Uani 1 2 d SU . .
O11 O 0.1489(19) 0.2656(10) 0.2500 0.048(4) Uani 1 2 d SU . .
O12 O 0.2601(17) 0.3639(9) 0.2500 0.042(4) Uani 1 2 d SU . .
O13 O 0.2090(13) 0.4369(6) 0.1877(7) 0.040(3) Uani 1 1 d U . .
O14 O 0.0898(12) 0.3478(6) 0.1896(7) 0.040(3) Uani 1 1 d U . .
O15 O 0.0000 0.3749(8) 0.1106(10) 0.032(3) Uani 1 2 d SU . .
O16 O 0.0918(12) 0.2806(6) 0.1060(7) 0.041(3) Uani 1 1 d U . .
O17 O 0.0000 0.2589(11) 0.0126(13) 0.059(7) Uani 1 2 d SU . .
O18 O 0.0000 0.5201(8) 0.1668(10) 0.039(4) Uani 1 2 d SU . .
O19 O 0.1084(17) 0.4970(8) 0.2500 0.039(4) Uani 1 2 d SU . .
O20 O 0.0000 0.4307(8) 0.1884(10) 0.033(3) Uani 1 2 d SU . .
O4' O 0.0000 0.432(3) 0.027(5) 0.020(5) Uani 0.32(8) 2 d SPU . 2
O6' O -0.1176(15) 0.3303(8) 0.0551(10) 0.009(3) Uani 0.55(2) 1 d PDU . 2
O1W O 0.412(2) 0.3605(11) 0.0429(12) 0.104(6) Uani 1 1 d U . .
O2W O 0.729(3) 0.3005(14) 0.0010(16) 0.145(14) Uani 1 1 d . . .
P1 P 0.0000 0.3736(3) 0.1729(3) 0.0194(16) Uani 1 2 d S . .
W1 W 0.12113(7) 0.48804(4) 0.17655(5) 0.0363(3) Uani 1 1 d . . .
W2 W 0.13093(7) 0.26453(4) 0.17617(5) 0.0381(3) Uani 1 1 d . . .
W3 W 0.25215(7) 0.37163(3) 0.17638(5) 0.0337(3) Uani 1 1 d . . .
W4 W 0.0000 0.30378(7) 0.05703(7) 0.0481(5) Uani 1 2 d SD . .
W5 W -0.12112(8) 0.41185(5) 0.05752(5) 0.0473(3) Uani 1 1 d D . .

loop_
_atom_site_aniso_label
_atom_site_aniso_U_11
_atom_site_aniso_U_22
_atom_site_aniso_U_33
_atom_site_aniso_U_23
_atom_site_aniso_U_13
_atom_site_aniso_U_12
Ag1 0.0240(12) 0.150(3) 0.144(3) -0.001(3) -0.0049(16) -0.0141(15)
Ag2 0.082(8) 0.071(8) 0.134(10) 0.000 0.000 -0.031(7)
Ag2' 0.087(9) 0.133(15) 0.230(17) 0.000 0.000 -0.064(10)
C1 0.040(9) 0.067(10) 0.046(10) 0.000(9) -0.001(9) -0.002(9)
C2 0.049(8) 0.063(8) 0.059(8) -0.003(7) 0.001(7) -0.001(7)
C3 0.048(9) 0.065(10) 0.095(11) -0.006(10) 0.002(9) 0.000(9)
C4 0.060(11) 0.078(11) 0.114(12) 0.007(11) -0.003(10) 0.002(9)
C5 0.066(11) 0.083(11) 0.119(12) 0.005(11) -0.004(10) 0.004(10)
C6 0.061(8) 0.071(8) 0.068(8) -0.003(7) 0.003(7) 0.001(7)
C7 0.058(8) 0.064(8) 0.067(9) 0.000 0.000 0.000(8)
C8 0.062(10) 0.065(11) 0.068(11) 0.000 0.000 -0.007(10)
C9 0.059(9) 0.063(9) 0.067(9) 0.000 0.000 0.003(8)
C10 0.078(13) 0.092(13) 0.126(14) 0.000 0.000 -0.003(12)
C11 0.074(12) 0.089(12) 0.121(13) 0.000 0.000 -0.004(11)
C12 0.070(12) 0.082(12) 0.118(13) 0.000 0.000 -0.006(11)
C13 0.068(10) 0.070(10) 0.098(11) 0.000 0.000 -0.008(9)
C14 0.079(13) 0.075(13) 0.078(13) 0.000 0.000 -0.011(12)
C15 0.042(10) 0.060(11) 0.040(10) 0.007(10) 0.000(9) -0.006(9)
C16 0.066(12) 0.081(13) 0.119(14) 0.005(12) -0.003(12) 0.004(11)
C16' 0.068(10) 0.083(11) 0.119(12) 0.005(9) -0.003(9) 0.001(9)
N1 0.074(12) 0.087(12) 0.115(13) 0.000 0.000 -0.013(11)
N2 0.069(11) 0.072(11) 0.075(11) 0.000 0.000 -0.009(10)
N3 0.041(9) 0.064(10) 0.050(9) 0.002(9) 0.004(8) -0.005(8)
N4 0.050(10) 0.077(10) 0.109(12) -0.001(10) -0.006(10) 0.005(9)
O1 0.048(9) 0.059(10) 0.044(10) 0.005(9) -0.003(9) 0.004(9)
O2 0.048(9) 0.029(8) 0.072(12) 0.025(8) 0.001(9) 0.002(8)
O3 0.036(6) 0.031(6) 0.045(6) 0.008(5) -0.002(5) 0.003(5)
O4 0.017(6) 0.004(6) 0.032(7) 0.009(7) 0.000 0.000
O5 0.036(5) 0.041(6) 0.048(6) 0.001(5) 0.003(5) 0.000(5)
O6 0.009(4) 0.005(4) 0.012(4) -0.005(4) -0.003(3) 0.002(3)
O7 0.043(6) 0.048(6) 0.060(6) -0.005(5) -0.002(5) -0.002(5)
O8 0.031(8) 0.041(8) 0.050(9) 0.011(8) 0.015(7) -0.004(7)
O9 0.038(8) 0.041(8) 0.080(10) -0.006(8) 0.006(8) 0.004(7)
O10 0.043(8) 0.043(8) 0.066(9) -0.008(7) 0.000 0.000
O11 0.041(7) 0.042(7) 0.061(8) 0.000 0.000 0.001(6)
O12 0.034(7) 0.038(7) 0.053(8) 0.000 0.000 0.001(7)
O13 0.041(6) 0.028(5) 0.052(6) 0.002(5) -0.006(5) 0.001(5)
O14 0.030(5) 0.039(6) 0.050(6) 0.000(5) 0.002(5) -0.001(5)
O15 0.029(6) 0.031(6) 0.037(6) -0.001(6) 0.000 0.000
O16 0.035(5) 0.038(6) 0.049(6) -0.006(5) 0.006(5) 0.000(5)
O17 0.055(13) 0.062(14) 0.060(14) -0.001(13) 0.000 0.000
O18 0.034(7) 0.029(7) 0.054(8) 0.002(7) 0.000 0.000
O19 0.034(8) 0.026(8) 0.058(9) 0.000 0.000 -0.001(7)
O20 0.027(6) 0.025(6) 0.048(7) 0.006(6) 0.000 0.000
O4' 0.018(8) 0.016(8) 0.028(8) 0.003(8) 0.000 0.000
O6' 0.009(4) 0.005(4) 0.012(4) -0.005(4) -0.003(3) 0.002(3)
O1W 0.105(12) 0.104(12) 0.102(12) 0.001(11) 0.006(11) -0.001(11)
O2W 0.13(3) 0.16(3) 0.15(3) 0.03(3) -0.04(3) -0.03(3)
P1 0.021(4) 0.015(3) 0.022(4) -0.004(3) 0.000 0.000
W1 0.0319(5) 0.0302(5) 0.0467(7) 0.0067(5) 0.0011(5) -0.0036(4)
W2 0.0311(5) 0.0311(5) 0.0520(7) -0.0084(5) 0.0015(5) 0.0049(4)
W3 0.0273(5) 0.0272(5) 0.0464(6) -0.0002(5) 0.0025(5) 0.0012(4)
W4 0.0459(9) 0.0510(10) 0.0475(10) -0.0128(9) 0.000 0.000
W5 0.0426(6) 0.0569(7) 0.0425(7) 0.0037(6) -0.0038(6) 0.0020(5)

loop_
_atom_type_symbol
_atom_type_description
_atom_type_scat_dispersion_real
_atom_type_scat_dispersion_imag
_atom_type_scat_source
C C 0.0033 0.0016 'International Tables Vol C Tables 4.2.6.8 and 6.1.1.4'
H H 0.0000 0.0000 'International Tables Vol C Tables 4.2.6.8 and 6.1.1.4'
Ag Ag -0.8971 1.1015 'International Tables Vol C Tables 4.2.6.8 and 6.1.1.4'
N N 0.0061 0.0033 'International Tables Vol C Tables 4.2.6.8 and 6.1.1.4'
O O 0.0106 0.0060 'International Tables Vol C Tables 4.2.6.8 and 6.1.1.4'
P P 0.1023 0.0942 'International Tables Vol C Tables 4.2.6.8 and 6.1.1.4'
W W -0.8490 6.8722 'International Tables Vol C Tables 4.2.6.8 and 6.1.1.4'

loop_
_geom_angle_atom_site_label_1
_geom_angle_atom_site_label_2
_geom_angle_atom_site_label_3
_geom_angle
_geom_angle_site_symmetry_1
_geom_angle_site_symmetry_3
N4 Ag1 N3 176.1(12) . .
N1 Ag2 N2 152.7(16) . .
N2 Ag2' N1 143.3(18) . .
N3 C1 C2 122(2) . .
N3 C1 C1 118.3(15) . 11_655
C2 C1 C1 119.2(15) . 11_655
C6 C2 C1 119(3) . .
N4 C3 C3 119.5(18) . 11
N4 C4 C5 125(3) . .
N4 C4 C4 117.4(18) . 11
C5 C4 C4 117(2) . 11
C16' C5 C16 63(5) . .
C16' C5 C4 109(5) . .
C16 C5 C4 124(4) . .
C6 C6 C2 121.8(18) 11_655 .
C9 C7 C8 115(4) . .
N2 C8 C7 111(4) . .
N2 C8 C8 128(2) . 11_655
C7 C8 C8 121(2) . 11_655
C9 C9 C7 124(3) 11_655 .
C11 C10 C10 117(3) . 11
C12 C11 C10 126(5) . .
N1 C12 C11 124(5) . .
N1 C12 C12 119(3) . 11
C11 C12 C12 117(3) . 11
C13 C13 N1 130(3) 11 .
N2 C14 C14 127(3) . 11_655
N3 C15 C15 120.1(15) . 11_655
C5 C16 C16 114(3) . 11
C5 C16' C16' 118(4) . 11
C13 N1 C12 111(4) . .
C13 N1 Ag2 99(3) . .
C12 N1 Ag2 150(4) . .
C13 N1 Ag2' 130(3) . .
C12 N1 Ag2' 119(3) . .
Ag2 N1 Ag2' 31.0(7) . .
C14 N2 C8 104(4) . .
C14 N2 Ag2' 91(3) . .
C8 N2 Ag2' 165(3) . .
C14 N2 Ag2 124(3) . .
C8 N2 Ag2 132(3) . .
Ag2' N2 Ag2 33.0(8) . .
C1 N3 C15 122(2) . .
C1 N3 Ag1 122.5(17) . .
C15 N3 Ag1 115.6(17) . .
C3 N4 C4 123(3) . .
C3 N4 Ag1 115(2) . .
C4 N4 Ag1 122(2) . .
W5 O3 W1 149.6(9) 11 .
W5 O4 W5 134.9(16) 11 .
W5 O5 W3 151.8(10) 11 .
W4 O6 W5 123.0(14) . .
W2 O7 W3 123.0(10) . .
W2 O10 W2 152.6(18) . 11
W2 O11 W2 164.7(16) . 10_556
W3 O12 W3 165.6(14) 10_556 .
W1 O13 W3 151.4(10) . .
P1 O14 W2 127.5(10) . .
P1 O14 W3 129.3(10) . .
W2 O14 W3 90.3(6) . .
P1 O15 W4 123.9(12) . .
P1 O15 W5 125.2(7) . 11
W4 O15 W5 90.8(7) . 11
P1 O15 W5 125.2(7) . .
W4 O15 W5 90.8(7) . .
W5 O15 W5 90.4(8) 11 .
W4 O16 W2 151.7(10) . .
W1 O18 W1 123.9(12) . 11
W1 O19 W1 161.7(14) 10_556 .
P1 O20 W1 128.1(7) . .
P1 O20 W1 128.1(7) . 11
W1 O20 W1 94.0(8) . 11
W5 O4' W5 122(5) 11 .
W4 O6' W5 114.8(11) . .
O14 P1 O14 114.0(14) . 11
O14 P1 O15 107.2(9) . .
O14 P1 O15 107.2(9) 11 .
O14 P1 O20 112.4(8) . .
O14 P1 O20 112.4(8) 11 .
O15 P1 O20 102.9(13) . .
O2 W1 O13 103.6(8) . .
O2 W1 O19 96.6(10) . .
O13 W1 O19 90.4(9) . .
O2 W1 O3 98.6(9) . .
O13 W1 O3 86.4(7) . .
O19 W1 O3 164.8(8) . .
O2 W1 O18 97.4(8) . .
O13 W1 O18 158.9(8) . .
O19 W1 O18 89.3(11) . .
O3 W1 O18 88.4(9) . .
O2 W1 O20 168.4(7) . .
O13 W1 O20 88.0(6) . .
O19 W1 O20 83.6(9) . .
O3 W1 O20 81.4(8) . .
O18 W1 O20 71.0(7) . .
O9 W2 O10 104.9(10) . .
O9 W2 O7 98.2(9) . .
O10 W2 O7 156.9(10) . .
O9 W2 O11 97.7(11) . .
O10 W2 O11 86.9(12) . .
O7 W2 O11 91.3(10) . .
O9 W2 O16 98.9(9) . .
O10 W2 O16 85.9(11) . .
O7 W2 O16 89.3(8) . .
O11 W2 O16 163.2(9) . .
O9 W2 O14 172.3(7) . .
O10 W2 O14 82.9(9) . .
O7 W2 O14 74.0(7) . .
O11 W2 O14 82.7(9) . .
O16 W2 O14 81.3(7) . .
O8 W3 O13 100.7(8) . .
O8 W3 O12 98.3(10) . .
O13 W3 O12 88.4(9) . .
O8 W3 O5 97.6(8) . .
O13 W3 O5 84.1(8) . .
O12 W3 O5 163.4(9) . .
O8 W3 O7 100.9(8) . .
O13 W3 O7 158.1(8) . .
O12 W3 O7 92.0(9) . .
O5 W3 O7 89.6(8) . .
O8 W3 O14 173.3(7) . .
O13 W3 O14 85.8(7) . .
O12 W3 O14 83.4(9) . .
O5 W3 O14 81.3(7) . .
O7 W3 O14 72.5(7) . .
O17 W4 O6' 105.9(8) . 11
O17 W4 O6' 105.9(8) . .
O6' W4 O6' 132.8(14) 11 .
O17 W4 O16 101.9(9) . .
O6' W4 O16 62.0(10) 11 .
O6' W4 O16 140.3(10) . .
O17 W4 O16 101.9(9) . 11
O6' W4 O16 140.3(10) 11 11
O6' W4 O16 62.0(10) . 11
O16 W4 O16 85.2(11) . 11
O17 W4 O6 100.9(11) . 11
O6' W4 O6 26.9(9) 11 11
O6' W4 O6 112.6(14) . 11
O16 W4 O6 88.8(11) . 11
O16 W4 O6 157.2(10) 11 11
O17 W4 O6 100.9(11) . .
O6' W4 O6 112.6(14) 11 .
O6' W4 O6 26.9(9) . .
O16 W4 O6 157.2(10) . .
O16 W4 O6 88.8(11) 11 .
O6 W4 O6 88.2(18) 11 .
O17 W4 O15 172.4(12) . .
O6' W4 O15 71.9(7) 11 .
O6' W4 O15 71.9(7) . .
O16 W4 O15 83.7(7) . .
O16 W4 O15 83.7(7) 11 .
O6 W4 O15 73.8(9) 11 .
O6 W4 O15 73.8(9) . .
O1 W5 O4 113.1(15) . .
O1 W5 O3 103.8(8) . 11
O4 W5 O3 73.2(16) . 11
O1 W5 O5 102.3(9) . 11
O4 W5 O5 142.2(17) . 11
O3 W5 O5 86.3(7) 11 11
O1 W5 O4' 100(3) . .
O4 W5 O4' 19(2) . .
O3 W5 O4' 90(3) 11 .
O5 W5 O4' 158(3) 11 .
O1 W5 O6 99.8(11) . .
O4 W5 O6 97.6(15) . .
O3 W5 O6 156.4(10) 11 .
O5 W5 O6 88.7(11) 11 .
O4' W5 O6 87(3) . .
O1 W5 O6' 109.8(9) . .
O4 W5 O6' 110.6(11) . .
O3 W5 O6' 140.3(8) 11 .
O5 W5 O6' 66.7(8) 11 .
O4' W5 O6' 105(2) . .
O6 W5 O6' 22.9(9) . .
O1 W5 O15 170.1(8) . .
O4 W5 O15 63.1(12) . .
O3 W5 O15 84.2(8) 11 .
O5 W5 O15 83.9(7) 11 .
O4' W5 O15 74(2) . .
O6 W5 O15 72.4(10) . .
O6' W5 O15 65.3(7) . .

loop_
_geom_bond_atom_site_label_1
_geom_bond_atom_site_label_2
_geom_bond_distance
_geom_bond_site_symmetry_2
Ag1 N4 2.15(3) .
Ag1 N3 2.17(2) .
Ag2 N1 2.05(4) .
Ag2 N2 2.36(4) .
Ag2' N2 2.02(4) .
Ag2' N1 2.49(5) .
C1 N3 1.322(19) .
C1 C2 1.40(2) .
C1 C1 1.46(5) 11_655
C2 C6 1.39(2) .
C3 N4 1.31(2) .
C3 C3 1.45(6) 11
C4 N4 1.33(2) .
C4 C5 1.41(2) .
C4 C4 1.53(6) 11
C5 C16' 1.40(2) .
C5 C16 1.40(2) .
C6 C6 1.36(6) 11_655
C7 C9 1.40(2) .
C7 C8 1.40(2) .
C8 N2 1.33(2) .
C8 C8 1.42(8) 11_655
C9 C9 1.31(9) 11_655
C10 C11 1.40(2) .
C10 C10 1.47(11) 11
C11 C12 1.40(2) .
C12 N1 1.33(2) .
C12 C12 1.48(10) 11
C13 C13 1.06(9) 11
C13 N1 1.32(2) .
C14 N2 1.32(2) .
C14 C14 1.45(10) 11_655
C15 N3 1.326(19) .
C15 C15 1.39(5) 11_655
C16 C16 1.68(14) 11
C16' C16' 1.51(15) 11
O1 W5 1.693(19) .
O2 W1 1.710(17) .
O3 W5 1.901(18) 11
O3 W1 1.917(19) .
O4 W5 1.843(11) 11
O4 W5 1.843(11) .
O5 W5 1.901(18) 11
O5 W3 1.935(19) .
O6 W4 1.91(3) .
O6 W5 1.96(3) .
O7 W2 1.897(19) .
O7 W3 1.945(19) .
O8 W3 1.709(16) .
O9 W2 1.701(18) .
O10 W2 1.894(7) .
O10 W2 1.894(7) 11
O11 W2 1.906(4) .
O11 W2 1.906(4) 10_556
O12 W3 1.899(3) 10_556
O12 W3 1.899(3) .
O13 W1 1.882(16) .
O13 W3 1.899(16) .
O14 P1 1.505(17) .
O14 W2 2.364(17) .
O14 W3 2.396(16) .
O15 P1 1.59(3) .
O15 W4 2.37(2) .
O15 W5 2.398(17) 11
O15 W5 2.398(17) .
O16 W4 1.906(18) .
O16 W2 1.928(19) .
O17 W4 1.67(3) .
O18 W1 1.928(11) .
O18 W1 1.928(11) 11
O19 W1 1.904(4) 10_556
O19 W1 1.904(4) .
O20 P1 1.61(2) .
O20 W1 2.328(15) .
O20 W1 2.328(15) 11
O4' W5 1.95(5) 11
O4' W5 1.95(5) .
O6' W4 1.80(2) .
O6' W5 2.22(2) .
P1 O14 1.505(17) 11
W4 O6' 1.80(2) 11
W4 O16 1.906(18) 11
W4 O6 1.91(3) 11
W5 O3 1.901(18) 11
W5 O5 1.901(18) 11

_cod_duplicate_entry 1562715
